data_1512886
loop_
_publ_author_name
'Daniela Belli Dell Amico'
'Claudio Broglia'
'Luca Labella'
'Fabio Marchetti'
'Daniele Mendola'
'Simona Samaritani'

_publ_section_title
;
 Platinum(II) complexes containing unsaturated ligands. Nucleophilic
 substitution versus nucleophilic attack to ligand: a stereochemistry
 driven outcome
;
_journal_name_full
;
Inorganica Chimica Acta
;
_journal_page_first 181
_journal_page_last 188
_journal_paper_doi 10.1016/j.ica.2012.10.038
_journal_volume 395
_journal_year 2013
_chemical_formula_moiety 'C24 H29 Cl2 N2 P Pt'
_chemical_formula_sum 'C24 H29 Cl2 N2 P Pt'
_chemical_formula_weight 642.45
_chemical_name_systematic
;
cis-Dichloro-(N,N-diethylacetamidine)-(triphenylphosphine)-platinum(ii)
;
_space_group_IT_number 2
_symmetry_cell_setting triclinic
_symmetry_space_group_name_Hall '-P 1'
_symmetry_space_group_name_H-M 'P -1'
_atom_sites_solution_hydrogens geom
_atom_sites_solution_primary direct
_atom_sites_solution_secondary difmap
_cell_angle_alpha 102.220(10)
_cell_angle_beta 107.860(10)
_cell_angle_gamma 96.610(10)
_cell_formula_units_Z 2
_cell_length_a 8.6240(10)
_cell_length_b 11.285(2)
_cell_length_c 13.963(2)
_cell_measurement_reflns_used 37
_cell_measurement_temperature 293(2)
_cell_measurement_theta_max 12.50
_cell_measurement_theta_min 4.93
_cell_volume 1240.2(3)
_computing_cell_refinement 'Bruker XSCANS'
_computing_data_collection 'Bruker XSCANS'
_computing_data_reduction 'Bruker SHELXTL'
_computing_molecular_graphics 'Bruker SHELXTL'
_computing_publication_material 'WINGX-1.64 (Farrugia, 2001)'
_computing_structure_refinement 'SHELXL-97 (Sheldrick, 1997)'
_computing_structure_solution 'SHELXS-97 (Sheldrick, 1997)'
_diffrn_ambient_temperature 293(2)
_diffrn_measured_fraction_theta_full 0.995
_diffrn_measured_fraction_theta_max 0.995
_diffrn_measurement_device_type 'Bruker P4'
_diffrn_measurement_method '2\q/\w scans'
_diffrn_radiation_monochromator graphite
_diffrn_radiation_source 'sealed tube'
_diffrn_radiation_type MoK\a
_diffrn_radiation_wavelength 0.71079
_diffrn_reflns_av_R_equivalents 0.0243
_diffrn_reflns_av_sigmaI/netI 0.0518
_diffrn_reflns_limit_h_max 10
_diffrn_reflns_limit_h_min -1
_diffrn_reflns_limit_k_max 13
_diffrn_reflns_limit_k_min -13
_diffrn_reflns_limit_l_max 17
_diffrn_reflns_limit_l_min -17
_diffrn_reflns_number 6168
_diffrn_reflns_theta_full 26.49
_diffrn_reflns_theta_max 26.49
_diffrn_reflns_theta_min 1.88
_diffrn_standards_decay_% 0.0(3)
_diffrn_standards_interval_count 97
_diffrn_standards_number 3
_exptl_absorpt_coefficient_mu 5.950
_exptl_absorpt_correction_T_max 0.5476
_exptl_absorpt_correction_T_min 0.2894
_exptl_absorpt_correction_type empirical
_exptl_crystal_colour Colorless
_exptl_crystal_density_diffrn 1.720
_exptl_crystal_density_method 'not measured'
_exptl_crystal_description Prism
_exptl_crystal_F_000 628
_exptl_crystal_size_max 0.46
_exptl_crystal_size_mid 0.20
_exptl_crystal_size_min 0.085
_refine_diff_density_max 1.233
_refine_diff_density_min -1.705
_refine_diff_density_rms 0.148
_refine_ls_extinction_method none
_refine_ls_goodness_of_fit_ref 1.035
_refine_ls_hydrogen_treatment constr
_refine_ls_matrix_type full
_refine_ls_number_parameters 271
_refine_ls_number_reflns 5112
_refine_ls_number_restraints 0
_refine_ls_restrained_S_all 1.035
_refine_ls_R_factor_all 0.0513
_refine_ls_R_factor_gt 0.0376
_refine_ls_shift/su_max 0.001
_refine_ls_shift/su_mean 0.000
_refine_ls_structure_factor_coef Fsqd
_refine_ls_weighting_details 'calc w=1/[\s^2^(Fo^2^)+(0.0462P)^2^+0.0000P] where P=(Fo^2^+2Fc^2^)/3'
_refine_ls_weighting_scheme calc
_refine_ls_wR_factor_gt 0.0829
_refine_ls_wR_factor_ref 0.0881
_reflns_number_gt 4343
_reflns_number_total 5112
_reflns_threshold_expression >2\s(I)
_cod_data_source_file ICA-2013-395-181-188-3.cif
_cod_data_source_block plammid2
_cod_depositor_comments
;
The following automatic conversions were performed:

'_symmetry_cell_setting' value 'Triclinic' changed to 'triclinic'
according to the built-in table from CIF Core dictionary named
'cif_core.dic' version 2.4.1 from 2010-06-29.

Automatic conversion script
Id: cif_fix_values 1891 2012-01-12 08:04:46Z andrius 
;
_cod_database_code 1512886

loop_
_symmetry_equiv_pos_as_xyz
'x, y, z'
'-x, -y, -z'

loop_
_atom_site_label
_atom_site_type_symbol
_atom_site_fract_x
_atom_site_fract_y
_atom_site_fract_z
_atom_site_U_iso_or_equiv
_atom_site_adp_type
_atom_site_occupancy
_atom_site_symmetry_multiplicity
_atom_site_calc_flag
_atom_site_refinement_flags
Pt Pt 0.71973(3) 0.14213(2) 0.142392(19) 0.02813(8) Uani 1 1 d .
Cl1 Cl 0.7677(2) 0.35385(14) 0.16329(13) 0.0407(4) Uani 1 1 d .
Cl2 Cl 0.7593(3) 0.10908(18) -0.01998(14) 0.0476(4) Uani 1 1 d .
N1 N 0.6798(7) -0.0428(5) 0.1204(4) 0.0380(13) Uani 1 1 d .
H1 H 0.5780 -0.0811 0.0950 0.046 Uiso 1 1 calc R
C1 C 0.7938(9) -0.1108(6) 0.1410(5) 0.0384(15) Uani 1 1 d .
C2 C 0.9724(10) -0.0476(7) 0.1885(7) 0.053(2) Uani 1 1 d .
H2A H 1.0410 -0.1080 0.1998 0.079 Uiso 1 1 calc R
H2B H 0.9895 0.0100 0.2539 0.079 Uiso 1 1 calc R
H2C H 1.0011 -0.0042 0.1424 0.079 Uiso 1 1 calc R
N2 N 0.7564(8) -0.2342(5) 0.1164(5) 0.0455(15) Uani 1 1 d .
C3 C 0.8770(11) -0.3097(7) 0.1546(6) 0.054(2) Uani 1 1 d .
H3A H 0.8219 -0.3765 0.1734 0.065 Uiso 1 1 calc R
H3B H 0.9639 -0.2592 0.2173 0.065 Uiso 1 1 calc R
C4 C 0.9555(16) -0.3639(10) 0.0767(10) 0.083(3) Uani 1 1 d .
H4A H 1.0311 -0.4134 0.1060 0.125 Uiso 1 1 calc R
H4B H 1.0148 -0.2983 0.0601 0.125 Uiso 1 1 calc R
H4C H 0.8705 -0.4144 0.0144 0.125 Uiso 1 1 calc R
C5 C 0.5872(11) -0.3020(7) 0.0570(7) 0.056(2) Uani 1 1 d .
H5A H 0.5914 -0.3790 0.0121 0.067 Uiso 1 1 calc R
H5B H 0.5292 -0.2537 0.0130 0.067 Uiso 1 1 calc R
C6 C 0.4912(14) -0.3299(10) 0.1260(10) 0.087(4) Uani 1 1 d .
H6A H 0.3815 -0.3749 0.0836 0.130 Uiso 1 1 calc R
H6B H 0.4837 -0.2539 0.1693 0.130 Uiso 1 1 calc R
H6C H 0.5471 -0.3786 0.1692 0.130 Uiso 1 1 calc R
P P 0.6650(2) 0.17860(15) 0.28913(12) 0.0296(3) Uani 1 1 d .
C1P C 0.6111(9) 0.0433(6) 0.3339(5) 0.0381(15) Uani 1 1 d .
C2P C 0.7395(12) -0.0119(8) 0.3783(7) 0.055(2) Uani 1 1 d .
H2P H 0.8468 0.0192 0.3828 0.066 Uiso 1 1 calc R
C3P C 0.7108(14) -0.1127(8) 0.4163(8) 0.070(3) Uani 1 1 d .
H3P H 0.7986 -0.1481 0.4476 0.084 Uiso 1 1 calc R
C4P C 0.5526(15) -0.1599(9) 0.4076(9) 0.076(3) Uani 1 1 d .
H4P H 0.5334 -0.2277 0.4333 0.091 Uiso 1 1 calc R
C5P C 0.4241(15) -0.1098(11) 0.3623(10) 0.086(3) Uani 1 1 d .
H5P H 0.3165 -0.1433 0.3558 0.103 Uiso 1 1 calc R
C6P C 0.4546(11) -0.0060(8) 0.3248(7) 0.060(2) Uani 1 1 d .
H6P H 0.3664 0.0290 0.2935 0.072 Uiso 1 1 calc R
C7P C 0.4918(8) 0.2590(6) 0.2753(5) 0.0346(14) Uani 1 1 d .
C8P C 0.3480(9) 0.2071(7) 0.1899(6) 0.0437(16) Uani 1 1 d .
H8P H 0.3418 0.1323 0.1441 0.052 Uiso 1 1 calc R
C9P C 0.2150(10) 0.2661(9) 0.1729(7) 0.057(2) Uani 1 1 d .
H9P H 0.1171 0.2287 0.1178 0.068 Uiso 1 1 calc R
C10P C 0.2253(11) 0.3801(9) 0.2367(8) 0.062(2) Uani 1 1 d .
H10P H 0.1366 0.4211 0.2231 0.074 Uiso 1 1 calc R
C11P C 0.3685(12) 0.4331(8) 0.3210(8) 0.062(2) Uani 1 1 d .
H11P H 0.3755 0.5093 0.3652 0.075 Uiso 1 1 calc R
C12P C 0.5023(10) 0.3728(7) 0.3400(6) 0.0472(18) Uani 1 1 d .
H12P H 0.5989 0.4092 0.3964 0.057 Uiso 1 1 calc R
C13P C 0.8354(8) 0.2690(6) 0.4057(5) 0.0343(13) Uani 1 1 d .
C14P C 0.8137(10) 0.2965(7) 0.5015(5) 0.0450(17) Uani 1 1 d .
H14P H 0.7107 0.2703 0.5062 0.054 Uiso 1 1 calc R
C15P C 0.9422(11) 0.3621(7) 0.5893(5) 0.0492(19) Uani 1 1 d .
H15P H 0.9240 0.3836 0.6525 0.059 Uiso 1 1 calc R
C16P C 1.0976(11) 0.3964(7) 0.5852(5) 0.051(2) Uani 1 1 d .
H16P H 1.1851 0.4396 0.6454 0.062 Uiso 1 1 calc R
C17P C 1.1225(9) 0.3655(7) 0.4895(6) 0.0480(19) Uani 1 1 d .
H17P H 1.2278 0.3868 0.4863 0.058 Uiso 1 1 calc R
C18P C 0.9916(9) 0.3034(6) 0.3991(5) 0.0387(15) Uani 1 1 d .
H18P H 1.0078 0.2851 0.3352 0.046 Uiso 1 1 calc R

loop_
_atom_site_aniso_label
_atom_site_aniso_U_11
_atom_site_aniso_U_22
_atom_site_aniso_U_33
_atom_site_aniso_U_23
_atom_site_aniso_U_13
_atom_site_aniso_U_12
Pt 0.02739(12) 0.02376(11) 0.03117(12) 0.00533(7) 0.00873(8) 0.00377(8)
Cl1 0.0495(10) 0.0242(7) 0.0437(8) 0.0093(6) 0.0107(7) 0.0025(7)
Cl2 0.0566(11) 0.0466(10) 0.0398(8) 0.0046(7) 0.0232(8) 0.0043(9)
N1 0.030(3) 0.030(3) 0.046(3) 0.000(2) 0.010(2) 0.000(2)
C1 0.042(4) 0.034(3) 0.038(3) 0.009(3) 0.010(3) 0.013(3)
C2 0.039(4) 0.043(4) 0.073(5) 0.011(4) 0.018(4) 0.009(3)
N2 0.045(4) 0.031(3) 0.053(3) 0.008(3) 0.008(3) 0.010(3)
C3 0.061(5) 0.043(4) 0.058(5) 0.020(4) 0.014(4) 0.016(4)
C4 0.100(9) 0.061(6) 0.116(9) 0.039(6) 0.053(7) 0.043(6)
C5 0.056(5) 0.033(4) 0.062(5) 0.001(3) 0.006(4) 0.003(4)
C6 0.066(7) 0.072(7) 0.115(9) 0.036(6) 0.018(6) -0.002(6)
P 0.0298(8) 0.0260(7) 0.0317(7) 0.0071(6) 0.0095(6) 0.0037(6)
C1P 0.050(4) 0.030(3) 0.039(3) 0.012(3) 0.020(3) 0.008(3)
C2P 0.059(5) 0.046(4) 0.072(5) 0.028(4) 0.030(4) 0.015(4)
C3P 0.080(7) 0.053(5) 0.098(7) 0.048(5) 0.041(6) 0.018(5)
C4P 0.098(8) 0.055(5) 0.095(7) 0.045(5) 0.045(7) 0.013(6)
C5P 0.071(7) 0.080(7) 0.117(9) 0.050(7) 0.038(7) -0.002(6)
C6P 0.052(5) 0.049(5) 0.077(6) 0.029(4) 0.015(4) 0.001(4)
C7P 0.033(3) 0.032(3) 0.042(3) 0.014(3) 0.016(3) 0.003(3)
C8P 0.036(4) 0.042(4) 0.051(4) 0.012(3) 0.012(3) 0.007(3)
C9P 0.034(4) 0.067(5) 0.068(5) 0.024(4) 0.012(4) 0.008(4)
C10P 0.042(4) 0.064(5) 0.093(7) 0.031(5) 0.028(5) 0.029(4)
C11P 0.058(5) 0.050(5) 0.083(6) 0.010(4) 0.031(5) 0.026(4)
C12P 0.042(4) 0.036(4) 0.058(4) 0.000(3) 0.018(3) 0.007(3)
C13P 0.035(3) 0.030(3) 0.035(3) 0.008(2) 0.009(3) 0.003(3)
C14P 0.053(4) 0.044(4) 0.040(4) 0.015(3) 0.016(3) 0.010(3)
C15P 0.067(5) 0.044(4) 0.033(3) 0.011(3) 0.009(3) 0.021(4)
C16P 0.058(5) 0.043(4) 0.033(3) 0.003(3) -0.009(3) 0.015(4)
C17P 0.034(4) 0.039(4) 0.057(4) 0.016(3) -0.002(3) -0.004(3)
C18P 0.036(4) 0.038(3) 0.040(3) 0.012(3) 0.008(3) 0.006(3)

loop_
_atom_type_symbol
_atom_type_description
_atom_type_scat_dispersion_real
_atom_type_scat_dispersion_imag
_atom_type_scat_source
C C 0.0033 0.0016 'International Tables Vol C Tables 4.2.6.8 and 6.1.1.4'
H H 0.0000 0.0000 'International Tables Vol C Tables 4.2.6.8 and 6.1.1.4'
N N 0.0061 0.0033 'International Tables Vol C Tables 4.2.6.8 and 6.1.1.4'
P P 0.1023 0.0942 'International Tables Vol C Tables 4.2.6.8 and 6.1.1.4'
Cl Cl 0.1484 0.1585 'International Tables Vol C Tables 4.2.6.8 and 6.1.1.4'
Pt Pt -1.7033 8.3905 'International Tables Vol C Tables 4.2.6.8 and 6.1.1.4'

loop_
_geom_angle_atom_site_label_1
_geom_angle_atom_site_label_2
_geom_angle_atom_site_label_3
_geom_angle
N1 Pt P 94.11(17)
N1 Pt Cl1 178.32(18)
P Pt Cl1 87.57(6)
N1 Pt Cl2 87.69(18)
P Pt Cl2 175.52(7)
Cl1 Pt Cl2 90.64(7)
C1 N1 Pt 126.5(5)
C1 N1 H1 116.7
Pt N1 H1 116.7
N1 C1 N2 122.4(7)
N1 C1 C2 118.5(6)
N2 C1 C2 119.0(7)
C1 C2 H2A 109.5
C1 C2 H2B 109.5
H2A C2 H2B 109.5
C1 C2 H2C 109.5
H2A C2 H2C 109.5
H2B C2 H2C 109.5
C1 N2 C3 122.8(6)
C1 N2 C5 121.6(6)
C3 N2 C5 115.4(6)
N2 C3 C4 113.8(8)
N2 C3 H3A 108.8
C4 C3 H3A 108.8
N2 C3 H3B 108.8
C4 C3 H3B 108.8
H3A C3 H3B 107.7
C3 C4 H4A 109.5
C3 C4 H4B 109.5
H4A C4 H4B 109.5
C3 C4 H4C 109.5
H4A C4 H4C 109.5
H4B C4 H4C 109.5
N2 C5 C6 112.6(8)
N2 C5 H5A 109.1
C6 C5 H5A 109.1
N2 C5 H5B 109.1
C6 C5 H5B 109.1
H5A C5 H5B 107.8
C5 C6 H6A 109.5
C5 C6 H6B 109.5
H6A C6 H6B 109.5
C5 C6 H6C 109.5
H6A C6 H6C 109.5
H6B C6 H6C 109.5
C7P P C13P 107.5(3)
C7P P C1P 106.6(3)
C13P P C1P 99.8(3)
C7P P Pt 109.5(2)
C13P P Pt 116.1(2)
C1P P Pt 116.5(2)
C6P C1P C2P 118.7(7)
C6P C1P P 124.4(6)
C2P C1P P 116.9(6)
C1P C2P C3P 120.9(9)
C1P C2P H2P 119.6
C3P C2P H2P 119.6
C4P C3P C2P 119.5(10)
C4P C3P H3P 120.3
C2P C3P H3P 120.3
C5P C4P C3P 121.0(9)
C5P C4P H4P 119.5
C3P C4P H4P 119.5
C4P C5P C6P 119.2(10)
C4P C5P H5P 120.4
C6P C5P H5P 120.4
C1P C6P C5P 120.8(9)
C1P C6P H6P 119.6
C5P C6P H6P 119.6
C12P C7P C8P 119.3(7)
C12P C7P P 123.0(5)
C8P C7P P 117.5(5)
C9P C8P C7P 120.2(7)
C9P C8P H8P 119.9
C7P C8P H8P 119.9
C10P C9P C8P 120.6(8)
C10P C9P H9P 119.7
C8P C9P H9P 119.7
C11P C10P C9P 119.5(8)
C11P C10P H10P 120.3
C9P C10P H10P 120.3
C10P C11P C12P 120.2(8)
C10P C11P H11P 119.9
C12P C11P H11P 119.9
C7P C12P C11P 120.1(7)
C7P C12P H12P 120.0
C11P C12P H12P 120.0
C14P C13P C18P 119.7(6)
C14P C13P P 120.6(6)
C18P C13P P 119.6(5)
C15P C14P C13P 120.7(8)
C15P C14P H14P 119.7
C13P C14P H14P 119.7
C14P C15P C16P 120.7(7)
C14P C15P H15P 119.6
C16P C15P H15P 119.6
C15P C16P C17P 119.1(7)
C15P C16P H16P 120.5
C17P C16P H16P 120.5
C18P C17P C16P 120.7(8)
C18P C17P H17P 119.6
C16P C17P H17P 119.6
C17P C18P C13P 119.0(7)
C17P C18P H18P 120.5
C13P C18P H18P 120.5

loop_
_geom_bond_atom_site_label_1
_geom_bond_atom_site_label_2
_geom_bond_distance
Pt N1 2.016(6)
Pt P 2.2069(17)
Pt Cl1 2.3170(16)
Pt Cl2 2.3540(18)
N1 C1 1.316(9)
N1 H1 0.8600
C1 N2 1.337(9)
C1 C2 1.497(10)
C2 H2A 0.9600
C2 H2B 0.9600
C2 H2C 0.9600
N2 C3 1.466(10)
N2 C5 1.461(10)
C3 C4 1.511(13)
C3 H3A 0.9700
C3 H3B 0.9700
C4 H4A 0.9600
C4 H4B 0.9600
C4 H4C 0.9600
C5 C6 1.506(14)
C5 H5A 0.9700
C5 H5B 0.9700
C6 H6A 0.9600
C6 H6B 0.9600
C6 H6C 0.9600
P C7P 1.817(7)
P C13P 1.826(6)
P C1P 1.833(7)
C1P C6P 1.356(11)
C1P C2P 1.378(11)
C2P C3P 1.381(11)
C2P H2P 0.9300
C3P C4P 1.365(15)
C3P H3P 0.9300
C4P C5P 1.347(16)
C4P H4P 0.9300
C5P C6P 1.410(13)
C5P H5P 0.9300
C6P H6P 0.9300
C7P C12P 1.380(9)
C7P C8P 1.390(9)
C8P C9P 1.375(11)
C8P H8P 0.9300
C9P C10P 1.377(13)
C9P H9P 0.9300
C10P C11P 1.381(13)
C10P H10P 0.9300
C11P C12P 1.391(11)
C11P H11P 0.9300
C12P H12P 0.9300
C13P C14P 1.382(10)
C13P C18P 1.394(10)
C14P C15P 1.369(10)
C14P H14P 0.9300
C15P C16P 1.374(12)
C15P H15P 0.9300
C16P C17P 1.396(12)
C16P H16P 0.9300
C17P C18P 1.389(9)
C17P H17P 0.9300
C18P H18P 0.9300
